data_4507821
loop_
_publ_author_name
'Fan, Liming'
'Zhang, Xiutang'
'Sun, Zhong'
'Zhang, Wei'
'Ding, Yuanshuai'
'Fan, Weiliu'
'Sun, Liming'
'Zhao, Xian'
'Lei, Han'

_publ_section_title
;
 Ancillary Ligands Dependent Structural Diversity of A Series of
 Metal--Organic Frameworks Based on 3,5-Bis(3-carboxyphenyl)pyridine
;
_journal_issue 6
_journal_name_full 'Crystal Growth &amp; Design'
_journal_page_first 2462
_journal_paper_doi 10.1021/cg400172w
_journal_volume 13
_journal_year 2013
_chemical_formula_sum 'C19 H11 Co N O4'
_chemical_formula_weight 376.22
_chemical_name_systematic
; 
 ? 
;
_space_group_IT_number 14
_symmetry_cell_setting monoclinic
_symmetry_space_group_name_Hall '-P 2ybc'
_symmetry_space_group_name_H-M 'P 1 21/c 1'
_atom_sites_solution_hydrogens geom
_atom_sites_solution_primary direct
_atom_sites_solution_secondary difmap
_audit_creation_method SHELXL-97
_cell_angle_alpha 90.00
_cell_angle_beta 107.141(12)
_cell_angle_gamma 90.00
_cell_formula_units_Z 4
_cell_length_a 12.426(8)
_cell_length_b 12.012(8)
_cell_length_c 10.386(7)
_cell_measurement_reflns_used 792
_cell_measurement_temperature 296(2)
_cell_measurement_theta_max 20.79
_cell_measurement_theta_min 2.41
_cell_volume 1481.4(17)
_computing_cell_refinement 'SAINT-Plus (Bruker, 2001)'
_computing_data_collection 'APEX2 (Bruker, 2004)'
_computing_data_reduction SAINT-Plus
_computing_molecular_graphics 'SHELXTL (Sheldrick, 2008)'
_computing_publication_material SHELXTL
_computing_structure_refinement 'SHELXL97 (Sheldrick, 2008)'
_computing_structure_solution 'SHELXS97 (Sheldrick, 2008)'
_diffrn_ambient_temperature 296(2)
_diffrn_measured_fraction_theta_full 0.996
_diffrn_measured_fraction_theta_max 0.996
_diffrn_measurement_device_type 'Bruker APEXII CCD'
_diffrn_measurement_method '\f and \w scans'
_diffrn_radiation_monochromator graphite
_diffrn_radiation_source 'fine-focus sealed tube'
_diffrn_radiation_type MoK\a
_diffrn_radiation_wavelength 0.71073
_diffrn_reflns_av_R_equivalents 0.0693
_diffrn_reflns_av_sigmaI/netI 0.0882
_diffrn_reflns_limit_h_max 14
_diffrn_reflns_limit_h_min -10
_diffrn_reflns_limit_k_max 14
_diffrn_reflns_limit_k_min -13
_diffrn_reflns_limit_l_max 12
_diffrn_reflns_limit_l_min -12
_diffrn_reflns_number 7257
_diffrn_reflns_theta_full 25.00
_diffrn_reflns_theta_max 25.00
_diffrn_reflns_theta_min 2.41
_diffrn_standards_number 0
_exptl_absorpt_coefficient_mu 1.184
_exptl_absorpt_correction_T_max 0.8808
_exptl_absorpt_correction_T_min 0.5726
_exptl_absorpt_correction_type multi-scan
_exptl_absorpt_process_details '(SADABS; Bruker, 2001)'
_exptl_crystal_colour red
_exptl_crystal_density_diffrn 1.687
_exptl_crystal_density_method 'not measured'
_exptl_crystal_description block
_exptl_crystal_F_000 764
_exptl_crystal_size_max 0.53
_exptl_crystal_size_mid 0.36
_exptl_crystal_size_min 0.11
_refine_diff_density_max 0.467
_refine_diff_density_min -0.689
_refine_diff_density_rms 0.103
_refine_ls_extinction_method none
_refine_ls_goodness_of_fit_ref 0.999
_refine_ls_hydrogen_treatment noref
_refine_ls_matrix_type full
_refine_ls_number_parameters 226
_refine_ls_number_reflns 2605
_refine_ls_number_restraints 0
_refine_ls_restrained_S_all 0.999
_refine_ls_R_factor_all 0.0927
_refine_ls_R_factor_gt 0.0556
_refine_ls_shift/su_max 0.001
_refine_ls_shift/su_mean 0.000
_refine_ls_structure_factor_coef Fsqd
_refine_ls_weighting_details 'calc w=1/[\s^2^(Fo^2^)+(0.0920P)^2^+0.0000P] where P=(Fo^2^+2Fc^2^)/3'
_refine_ls_weighting_scheme calc
_refine_ls_wR_factor_gt 0.1376
_refine_ls_wR_factor_ref 0.1678
_reflns_number_gt 1694
_reflns_number_total 2605
_reflns_threshold_expression I>2\s(I)
_cod_data_source_file cg400172w_si_003.cif
_cod_data_source_block z
_cod_depositor_comments
;
The following automatic conversions were performed:

'_symmetry_cell_setting' value 'Monoclinic' changed to 'monoclinic'
according to /home/saulius/struct/CIF-dictionaries/cif_core.dic
dictionary named 'cif_core.dic' version 2.3.1 from 2005-06-27.

Automatic conversion script
Id: cif_fix_values 1891 2012-01-12 08:04:46Z andrius 
;
_cod_original_sg_symbol_H-M P2(1)/c
_cod_database_code 4507821

loop_
_symmetry_equiv_pos_as_xyz
'x, y, z'
'-x, y+1/2, -z+1/2'
'-x, -y, -z'
'x, -y-1/2, z-1/2'

loop_
_atom_site_label
_atom_site_type_symbol
_atom_site_fract_x
_atom_site_fract_y
_atom_site_fract_z
_atom_site_U_iso_or_equiv
_atom_site_adp_type
_atom_site_occupancy
_atom_site_symmetry_multiplicity
_atom_site_calc_flag
_atom_site_refinement_flags
C1 C 0.1976(4) 0.7126(4) 0.5632(5) 0.0326(13) Uani 1 1 d .
H1 H 0.1420 0.7149 0.6066 0.039 Uiso 1 1 calc R
C2 C 0.2350(4) 0.6084(4) 0.5358(5) 0.0248(11) Uani 1 1 d .
C3 C 0.3199(4) 0.6058(4) 0.4735(5) 0.0300(12) Uani 1 1 d .
H3 H 0.3470 0.5379 0.4530 0.036 Uiso 1 1 calc R
C4 C 0.3643(4) 0.7049(4) 0.4418(5) 0.0271(12) Uani 1 1 d .
C5 C 0.3179(4) 0.8041(4) 0.4701(5) 0.0309(12) Uani 1 1 d .
H5 H 0.3448 0.8705 0.4454 0.037 Uiso 1 1 calc R
C6 C 0.4575(4) 0.7077(4) 0.3786(5) 0.0262(11) Uani 1 1 d .
C7 C 0.4756(4) 0.6198(4) 0.2982(6) 0.0345(13) Uani 1 1 d .
H7 H 0.4289 0.5577 0.2831 0.041 Uiso 1 1 calc R
C8 C 0.5632(4) 0.6259(4) 0.2413(5) 0.0333(13) Uani 1 1 d .
H8 H 0.5745 0.5671 0.1886 0.040 Uiso 1 1 calc R
C9 C 0.6339(4) 0.7164(4) 0.2606(5) 0.0320(12) Uani 1 1 d .
H9 H 0.6896 0.7203 0.2174 0.038 Uiso 1 1 calc R
C10 C 0.6214(4) 0.8018(4) 0.3450(5) 0.0295(12) Uani 1 1 d .
C11 C 0.5335(4) 0.7969(4) 0.4019(5) 0.0278(12) Uani 1 1 d .
H11 H 0.5247 0.8549 0.4573 0.033 Uiso 1 1 calc R
C12 C 0.7047(4) 0.8968(4) 0.3848(6) 0.0296(13) Uani 1 1 d .
C13 C 0.1787(4) 0.5068(4) 0.5711(5) 0.0286(12) Uani 1 1 d .
C14 C 0.1315(4) 0.5124(4) 0.6762(5) 0.0289(12) Uani 1 1 d .
H14 H 0.1413 0.5766 0.7284 0.035 Uiso 1 1 calc R
C15 C 0.0698(4) 0.4244(4) 0.7059(5) 0.0274(12) Uani 1 1 d .
C16 C 0.0590(4) 0.3265(4) 0.6317(6) 0.0337(13) Uani 1 1 d .
H16 H 0.0195 0.2663 0.6514 0.040 Uiso 1 1 calc R
C17 C 0.1079(4) 0.3199(4) 0.5275(6) 0.0341(13) Uani 1 1 d .
H17 H 0.1019 0.2541 0.4786 0.041 Uiso 1 1 calc R
C18 C 0.1651(4) 0.4087(4) 0.4952(5) 0.0309(12) Uani 1 1 d .
H18 H 0.1948 0.4035 0.4230 0.037 Uiso 1 1 calc R
C19 C 0.0096(4) 0.4451(4) 0.8101(6) 0.0315(13) Uani 1 1 d .
Co1 Co 0.84742(6) 1.04826(5) 0.43518(7) 0.0309(3) Uani 1 1 d .
N1 N 0.2361(3) 0.8094(3) 0.5313(4) 0.0291(10) Uani 1 1 d .
O1 O 0.7175(3) 0.9437(3) 0.4949(4) 0.0409(10) Uani 1 1 d .
O2 O 0.7620(3) 0.9262(3) 0.3083(4) 0.0403(10) Uani 1 1 d .
O3 O 0.0336(3) 0.5311(3) 0.8851(4) 0.0381(10) Uani 1 1 d .
O4 O -0.0680(3) 0.3793(3) 0.8156(4) 0.0366(9) Uani 1 1 d .

loop_
_atom_site_aniso_label
_atom_site_aniso_U_11
_atom_site_aniso_U_22
_atom_site_aniso_U_33
_atom_site_aniso_U_23
_atom_site_aniso_U_13
_atom_site_aniso_U_12
C1 0.026(3) 0.031(3) 0.046(3) -0.003(3) 0.019(2) 0.000(2)
C2 0.026(3) 0.032(3) 0.021(3) 0.003(2) 0.014(2) -0.002(2)
C3 0.030(3) 0.028(3) 0.040(3) 0.000(2) 0.022(2) -0.001(2)
C4 0.037(3) 0.028(3) 0.023(3) -0.001(2) 0.019(2) 0.000(2)
C5 0.034(3) 0.023(3) 0.043(3) -0.001(2) 0.022(2) -0.002(2)
C6 0.029(3) 0.030(3) 0.026(3) -0.002(2) 0.019(2) -0.003(2)
C7 0.024(3) 0.035(3) 0.048(4) -0.009(3) 0.015(3) -0.005(2)
C8 0.034(3) 0.037(3) 0.034(3) -0.008(2) 0.017(2) -0.001(2)
C9 0.026(3) 0.042(3) 0.033(3) 0.001(3) 0.016(2) -0.002(2)
C10 0.025(3) 0.026(3) 0.040(3) 0.003(2) 0.015(2) -0.001(2)
C11 0.032(3) 0.026(3) 0.031(3) -0.001(2) 0.017(2) 0.000(2)
C12 0.021(3) 0.020(3) 0.046(4) 0.003(2) 0.008(2) -0.002(2)
C13 0.021(3) 0.026(3) 0.042(3) 0.007(2) 0.015(2) 0.000(2)
C14 0.028(3) 0.028(3) 0.037(3) 0.001(2) 0.020(2) -0.004(2)
C15 0.025(3) 0.035(3) 0.026(3) 0.005(2) 0.013(2) 0.006(2)
C16 0.030(3) 0.027(3) 0.044(4) 0.002(3) 0.011(3) -0.005(2)
C17 0.033(3) 0.022(3) 0.049(4) -0.003(2) 0.015(3) 0.002(2)
C18 0.039(3) 0.035(3) 0.026(3) -0.005(2) 0.020(2) 0.000(2)
C19 0.026(3) 0.034(3) 0.042(3) 0.014(3) 0.022(2) 0.008(2)
Co1 0.0301(4) 0.0267(4) 0.0421(5) -0.0008(3) 0.0202(3) -0.0011(3)
N1 0.030(2) 0.031(2) 0.033(3) 0.002(2) 0.019(2) -0.0016(19)
O1 0.049(2) 0.035(2) 0.047(3) -0.0098(19) 0.027(2) -0.0157(18)
O2 0.037(2) 0.039(2) 0.056(3) -0.0004(19) 0.030(2) -0.0105(17)
O3 0.045(2) 0.033(2) 0.044(2) -0.0040(18) 0.0239(19) 0.0036(17)
O4 0.041(2) 0.033(2) 0.048(2) 0.0054(18) 0.0319(19) 0.0007(17)

loop_
_atom_type_symbol
_atom_type_description
_atom_type_scat_dispersion_real
_atom_type_scat_dispersion_imag
_atom_type_scat_source
C C 0.0033 0.0016 'International Tables Vol C Tables 4.2.6.8 and 6.1.1.4'
H H 0.0000 0.0000 'International Tables Vol C Tables 4.2.6.8 and 6.1.1.4'
N N 0.0061 0.0033 'International Tables Vol C Tables 4.2.6.8 and 6.1.1.4'
O O 0.0106 0.0060 'International Tables Vol C Tables 4.2.6.8 and 6.1.1.4'
Co Co 0.3494 0.9721 'International Tables Vol C Tables 4.2.6.8 and 6.1.1.4'

loop_
_geom_angle_atom_site_label_1
_geom_angle_atom_site_label_2
_geom_angle_atom_site_label_3
_geom_angle
_geom_angle_site_symmetry_1
_geom_angle_site_symmetry_3
N1 C1 C2 124.4(5) . .
N1 C1 H1 117.8 . .
C2 C1 H1 117.8 . .
C3 C2 C1 117.3(5) . .
C3 C2 C13 124.5(5) . .
C1 C2 C13 118.2(5) . .
C2 C3 C4 119.9(5) . .
C2 C3 H3 120.1 . .
C4 C3 H3 120.1 . .
C3 C4 C5 117.7(5) . .
C3 C4 C6 122.4(5) . .
C5 C4 C6 119.9(4) . .
N1 C5 C4 123.8(5) . .
N1 C5 H5 118.1 . .
C4 C5 H5 118.1 . .
C11 C6 C7 117.4(5) . .
C11 C6 C4 120.8(5) . .
C7 C6 C4 121.8(4) . .
C8 C7 C6 119.8(5) . .
C8 C7 H7 120.1 . .
C6 C7 H7 120.1 . .
C9 C8 C7 121.9(5) . .
C9 C8 H8 119.1 . .
C7 C8 H8 119.1 . .
C8 C9 C10 119.4(5) . .
C8 C9 H9 120.3 . .
C10 C9 H9 120.3 . .
C11 C10 C9 119.1(5) . .
C11 C10 C12 118.4(5) . .
C9 C10 C12 122.4(5) . .
C6 C11 C10 122.2(5) . .
C6 C11 H11 118.9 . .
C10 C11 H11 118.9 . .
O1 C12 O2 120.6(5) . .
O1 C12 C10 119.0(5) . .
O2 C12 C10 120.4(5) . .
O1 C12 Co1 65.4(3) . .
O2 C12 Co1 55.2(3) . .
C10 C12 Co1 175.4(4) . .
C14 C13 C18 118.4(5) . .
C14 C13 C2 119.2(5) . .
C18 C13 C2 122.2(5) . .
C13 C14 C15 121.8(5) . .
C13 C14 H14 119.1 . .
C15 C14 H14 119.1 . .
C14 C15 C16 119.2(5) . .
C14 C15 C19 117.1(5) . .
C16 C15 C19 123.4(5) . .
C15 C16 C17 119.1(5) . .
C15 C16 H16 120.4 . .
C17 C16 H16 120.4 . .
C18 C17 C16 121.3(5) . .
C18 C17 H17 119.3 . .
C16 C17 H17 119.3 . .
C17 C18 C13 120.0(5) . .
C17 C18 H18 120.0 . .
C13 C18 H18 120.0 . .
O4 C19 O3 121.7(5) . .
O4 C19 C15 118.5(5) . .
O3 C19 C15 119.7(5) . .
O3 Co1 O4 103.73(16) 2_656 4_675
O3 Co1 O2 128.40(15) 2_656 .
O4 Co1 O2 100.11(15) 4_675 .
O3 Co1 N1 101.19(16) 2_656 3_676
O4 Co1 N1 97.07(15) 4_675 3_676
O2 Co1 N1 120.44(16) . 3_676
O3 Co1 O1 94.41(16) 2_656 .
O4 Co1 O1 159.38(15) 4_675 .
O2 Co1 O1 60.28(15) . .
N1 Co1 O1 88.81(16) 3_676 .
O3 Co1 C12 113.71(16) 2_656 .
O4 Co1 C12 130.27(18) 4_675 .
O2 Co1 C12 30.45(17) . .
N1 Co1 C12 106.05(17) 3_676 .
O1 Co1 C12 29.83(16) . .
C1 N1 C5 116.8(4) . .
C1 N1 Co1 116.1(3) . 3_676
C5 N1 Co1 126.8(4) . 3_676
C12 O1 Co1 84.7(3) . .
C12 O2 Co1 94.4(3) . .
C19 O3 Co1 128.5(3) . 2_646
C19 O4 Co1 107.3(3) . 4_476

loop_
_geom_bond_atom_site_label_1
_geom_bond_atom_site_label_2
_geom_bond_distance
_geom_bond_site_symmetry_2
C1 N1 1.336(6) .
C1 C2 1.394(7) .
C1 H1 0.9300 .
C2 C3 1.392(7) .
C2 C13 1.504(7) .
C3 C4 1.392(7) .
C3 H3 0.9300 .
C4 C5 1.392(7) .
C4 C6 1.491(7) .
C5 N1 1.349(6) .
C5 H5 0.9300 .
C6 C11 1.401(7) .
C6 C7 1.405(7) .
C7 C8 1.384(7) .
C7 H7 0.9300 .
C8 C9 1.374(7) .
C8 H8 0.9300 .
C9 C10 1.387(7) .
C9 H9 0.9300 .
C10 C11 1.388(7) .
C10 C12 1.515(7) .
C11 H11 0.9300 .
C12 O1 1.242(6) .
C12 O2 1.263(6) .
C12 Co1 2.486(5) .
C13 C14 1.384(7) .
C13 C18 1.400(7) .
C14 C15 1.393(7) .
C14 H14 0.9300 .
C15 C16 1.390(7) .
C15 C19 1.508(7) .
C16 C17 1.392(8) .
C16 H16 0.9300 .
C17 C18 1.377(7) .
C17 H17 0.9300 .
C18 H18 0.9300 .
C19 O4 1.260(6) .
C19 O3 1.275(6) .
Co1 O3 2.021(4) 2_656
Co1 O4 2.043(4) 4_675
Co1 O2 2.046(4) .
Co1 N1 2.082(4) 3_676
Co1 O1 2.271(4) .
N1 Co1 2.082(4) 3_676
O3 Co1 2.021(4) 2_646
O4 Co1 2.043(4) 4_476
